data_7210732
loop_
_publ_author_name
'Yu, Kai'
'Yu, Yang'
'Jiang, Bo-Dong'
'Zhou, Bai-Bin'

_publ_section_title
;
 Assembly of organic--inorganic hybrid supramolecular materials based on
 {P2W18O62}6&#x2212; anion and Cu(ii)/Mn(ii) complex
;
_journal_issue 25
_journal_name_full CrystEngComm
_journal_page_first 5156
_journal_paper_doi 10.1039/c3ce40088c
_journal_volume 15
_journal_year 2013
_chemical_formula_moiety 'C120 H100 Mn4 N20 O137 P4 W36'
_chemical_formula_sum 'C120 H100 Mn4 N20 O137 P4 W36'
_chemical_formula_weight 10976.44
_chemical_name_systematic
;
?
;
_space_group_IT_number 14
_symmetry_cell_setting monoclinic
_symmetry_space_group_name_Hall '-P 2ybc'
_symmetry_space_group_name_H-M 'P 1 21/c 1'
_atom_sites_solution_hydrogens geom
_atom_sites_solution_primary direct
_atom_sites_solution_secondary difmap
_audit_creation_method SHELXL-97
_cell_angle_alpha 90.00
_cell_angle_beta 92.911(1)
_cell_angle_gamma 90.00
_cell_formula_units_Z 2
_cell_length_a 13.9963(10)
_cell_length_b 28.938(2)
_cell_length_c 27.5474(19)
_cell_measurement_reflns_used 8746
_cell_measurement_temperature 293(2)
_cell_measurement_theta_max 27.49
_cell_measurement_theta_min 2.57
_cell_volume 11143.0(13)
_computing_cell_refinement 'Bruker SMART'
_computing_data_collection 'Bruker SMART'
_computing_data_reduction 'Bruker SAINT'
_computing_molecular_graphics 'Bruker SHELXTL'
_computing_publication_material 'Bruker SHELXTL'
_computing_structure_refinement 'SHELXL-97 (Sheldrick, 1997)'
_computing_structure_solution 'SHELXS-97 (Sheldrick, 1990)'
_diffrn_ambient_temperature 293(2)
_diffrn_measured_fraction_theta_full 0.996
_diffrn_measured_fraction_theta_max 0.996
_diffrn_measurement_device_type 'CCD area detector'
_diffrn_measurement_method 'phi and omega scans'
_diffrn_radiation_monochromator graphite
_diffrn_radiation_source 'fine-focus sealed tube'
_diffrn_radiation_type MoK\a
_diffrn_radiation_wavelength 0.71073
_diffrn_reflns_av_R_equivalents 0.0736
_diffrn_reflns_av_sigmaI/netI 0.0745
_diffrn_reflns_limit_h_max 16
_diffrn_reflns_limit_h_min -15
_diffrn_reflns_limit_k_max 34
_diffrn_reflns_limit_k_min -34
_diffrn_reflns_limit_l_max 32
_diffrn_reflns_limit_l_min -32
_diffrn_reflns_number 68670
_diffrn_reflns_theta_full 25.00
_diffrn_reflns_theta_max 25.00
_diffrn_reflns_theta_min 2.57
_exptl_absorpt_coefficient_mu 18.839
_exptl_absorpt_correction_T_max 0.023
_exptl_absorpt_correction_T_min 0.006
_exptl_absorpt_correction_type multi-scan
_exptl_absorpt_process_details 'Higashi, T. (1995). Program for Absorption Correction. Rigaku Corporation, Tokyo, Japan.'
_exptl_crystal_colour orange
_exptl_crystal_density_diffrn 3.271
_exptl_crystal_density_meas 3.271
_exptl_crystal_density_method 'not measured'
_exptl_crystal_description block
_exptl_crystal_F_000 9760
_exptl_crystal_size_max 0.30
_exptl_crystal_size_mid 0.24
_exptl_crystal_size_min 0.20
_refine_diff_density_max 2.447
_refine_diff_density_min -1.692
_refine_diff_density_rms 0.316
_refine_ls_extinction_method none
_refine_ls_goodness_of_fit_ref 1.045
_refine_ls_hydrogen_treatment constr
_refine_ls_matrix_type full
_refine_ls_number_parameters 1450
_refine_ls_number_reflns 19540
_refine_ls_number_restraints 48
_refine_ls_restrained_S_all 1.046
_refine_ls_R_factor_all 0.0683
_refine_ls_R_factor_gt 0.0443
_refine_ls_shift/su_max 0.001
_refine_ls_shift/su_mean 0.000
_refine_ls_structure_factor_coef Fsqd
_refine_ls_weighting_details 'calc w=1/[\s^2^(Fo^2^)+(0.0474P)^2^+0.0000P] where P=(Fo^2^+2Fc^2^)/3'
_refine_ls_weighting_scheme calc
_refine_ls_wR_factor_gt 0.0947
_refine_ls_wR_factor_ref 0.1074
_reflns_number_gt 14027
_reflns_number_total 19540
_reflns_threshold_expression >2sigma(I)
_cod_data_source_file c3ce40088c.txt
_cod_data_source_block yuy9002_0m
_cod_depositor_comments
;
The following automatic conversions were performed:

'_symmetry_cell_setting' value 'Monoclinic' changed to 'monoclinic'
according to /home/saulius/struct/CIF-dictionaries/cif_core.dic
dictionary named 'cif_core.dic' version 2.4.2 from
2011-04-26.

'_refine_ls_hydrogen_treatment' value 'CONSTR' changed
to 'constr' according to
/home/saulius/struct/CIF-dictionaries/cif_core.dic dictionary named
'cif_core.dic' version 2.4.2 from 2011-04-26.

Automatic conversion script
Id: cif_fix_values 1891 2012-01-12 08:04:46Z andrius 
;
_cod_original_cell_volume 11142.8(13)
_cod_original_sg_symbol_H-M 'P 21/c'
_cod_database_code 7210732

loop_
_symmetry_equiv_pos_as_xyz
'x, y, z'
'-x, y+1/2, -z+1/2'
'-x, -y, -z'
'x, -y-1/2, z-1/2'

loop_
_atom_site_label
_atom_site_type_symbol
_atom_site_fract_x
_atom_site_fract_y
_atom_site_fract_z
_atom_site_U_iso_or_equiv
_atom_site_adp_type
_atom_site_occupancy
_atom_site_symmetry_multiplicity
_atom_site_calc_flag
_atom_site_refinement_flags
O1W O 0.887(2) 0.5482(9) 0.5284(11) 0.089(10) Uani 0.50 1 d PU
H1WA H 0.8542 0.5263 0.5153 0.106 Uiso 0.50 1 d PR
H1WB H 0.9475 0.5468 0.5300 0.106 Uiso 0.50 1 d PR
O2W O 0.083(2) 0.5752(9) 0.4905(12) 0.084(9) Uani 0.50 1 d PU
H2WA H 0.0307 0.5605 0.4906 0.101 Uiso 0.50 1 d PR
H2WB H 0.0962 0.5957 0.5119 0.101 Uiso 0.50 1 d PR
O7W O 0.6994(14) 0.1948(7) 0.0630(7) 0.031(5) Uani 0.50 1 d PU
H7WA H 0.7537 0.2080 0.0625 0.037 Uiso 0.50 1 d PR
H7WB H 0.6677 0.1893 0.0365 0.037 Uiso 0.50 1 d PR
O74 O 0.6209(7) 0.3086(3) 0.1824(3) 0.024(2) Uani 1 1 d .
C64 C 0.201(2) 0.1602(9) 0.1862(10) 0.093(8) Uani 1 1 d U
H64 H 0.1960 0.1624 0.2196 0.112 Uiso 1 1 calc R
C61 C 1.1728(15) 0.4082(7) 0.1553(10) 0.066(6) Uani 1 1 d .
H61 H 1.2247 0.4015 0.1765 0.080 Uiso 1 1 calc R
C62 C 1.0675(19) 0.4243(8) 0.2250(7) 0.071(7) Uani 1 1 d .
H62 H 1.1155 0.4176 0.2485 0.086 Uiso 1 1 calc R
C63 C 1.1842(13) 0.4048(7) 0.1086(10) 0.064(7) Uani 1 1 d .
H63 H 1.2431 0.3954 0.0980 0.077 Uiso 1 1 calc R
C19 C 0.0656(12) 0.2922(6) 0.1490(7) 0.037(4) Uani 1 1 d U
W1 W 0.49311(4) 0.12524(2) 0.31158(2) 0.02160(14) Uani 1 1 d .
W2 W 0.79743(4) 0.29372(2) 0.43125(2) 0.02314(15) Uani 1 1 d .
W3 W 0.41275(4) 0.24790(2) 0.32797(2) 0.02167(15) Uani 1 1 d .
W4 W 0.97239(4) 0.20139(2) 0.31017(2) 0.02419(15) Uani 1 1 d .
W5 W 0.54609(4) 0.255798(19) 0.43194(2) 0.02049(14) Uani 1 1 d .
W6 W 0.74803(4) 0.31498(2) 0.21113(2) 0.02281(15) Uani 1 1 d .
W7 W 0.52040(4) 0.27843(2) 0.21285(2) 0.02317(15) Uani 1 1 d .
W8 W 0.62631(4) 0.13313(2) 0.41557(2) 0.02095(14) Uani 1 1 d .
W9 W 0.60041(5) 0.15593(2) 0.19747(2) 0.02445(15) Uani 1 1 d .
W10 W 0.89267(4) 0.32433(2) 0.32645(2) 0.02310(15) Uani 1 1 d .
W11 W 0.82770(4) 0.19215(2) 0.19551(2) 0.02484(15) Uani 1 1 d .
W12 W 0.46406(5) 0.37056(2) 0.30047(2) 0.02730(16) Uani 1 1 d .
W13 W 0.69468(5) 0.40717(2) 0.29886(2) 0.02559(16) Uani 1 1 d .
W14 W 0.90696(5) 0.08553(2) 0.26007(2) 0.02779(16) Uani 1 1 d .
W15 W 0.87725(4) 0.17100(2) 0.41462(2) 0.02411(15) Uani 1 1 d .
W16 W 0.60109(5) 0.37840(2) 0.40533(2) 0.02680(16) Uani 1 1 d .
W17 W 0.67781(5) 0.04889(2) 0.26087(2) 0.02673(16) Uani 1 1 d .
W18 W 0.81008(5) 0.05610(2) 0.36590(2) 0.02704(16) Uani 1 1 d .
P2 P 0.6500(2) 0.28931(11) 0.32438(13) 0.0144(8) Uani 1 1 d .
P1 P 0.7344(2) 0.15993(12) 0.30697(13) 0.0145(8) Uani 1 1 d .
Mn2 Mn 0.81346(17) 0.46534(8) 0.09717(9) 0.0279(6) Uani 1 1 d .
Mn1 Mn 0.43948(18) 0.13703(9) 0.08314(9) 0.0378(7) Uani 1 1 d .
C78 C 0.5299(11) 0.4183(6) 0.1429(6) 0.034(4) Uani 1 1 d .
O68 O 0.6487(7) 0.0968(3) 0.2129(4) 0.030(3) Uani 1 1 d .
O1 O 0.7691(7) 0.1083(3) 0.3007(3) 0.023(2) Uani 1 1 d .
O2 O 0.9434(7) 0.2633(3) 0.3267(4) 0.025(2) Uani 1 1 d .
O3 O 0.5184(7) 0.1107(3) 0.3779(3) 0.022(2) Uani 1 1 d .
O4 O 0.5751(7) 0.0750(3) 0.2932(3) 0.022(2) Uani 1 1 d .
O5 O 0.5212(7) 0.1508(3) 0.2500(3) 0.021(2) Uani 1 1 d .
O6 O 0.6998(7) 0.0818(3) 0.3932(4) 0.026(2) Uani 1 1 d .
O7 O 0.8074(7) 0.3756(3) 0.3244(3) 0.023(2) Uani 1 1 d .
O8 O 0.8456(7) 0.3134(3) 0.2619(4) 0.023(2) Uani 1 1 d .
O9 O 0.4468(6) 0.1839(3) 0.3294(3) 0.021(2) Uani 1 1 d .
O10 O 0.4551(7) 0.2503(3) 0.2637(4) 0.025(2) Uani 1 1 d .
O11 O 0.6163(6) 0.3413(3) 0.3309(3) 0.019(2) Uani 1 1 d .
O12 O 0.5433(7) 0.3228(3) 0.4230(3) 0.023(2) Uani 1 1 d .
O13 O 0.5670(6) 0.1922(3) 0.4232(4) 0.023(2) Uani 1 1 d .
O14 O 0.5721(7) 0.2201(3) 0.1973(3) 0.024(2) Uani 1 1 d .
O15 O 0.6809(6) 0.2631(3) 0.4418(3) 0.021(2) Uani 1 1 d .
O16 O 0.9845(7) 0.1840(3) 0.3769(4) 0.026(2) Uani 1 1 d .
O17 O 0.4253(7) 0.2509(3) 0.3971(3) 0.021(2) Uani 1 1 d .
O18 O 0.4882(7) 0.3351(3) 0.2440(4) 0.027(2) Uani 1 1 d .
O19 O 0.7743(6) 0.2524(3) 0.1961(3) 0.022(2) Uani 1 1 d .
O20 O 0.8551(7) 0.2367(3) 0.4221(3) 0.028(2) Uani 1 1 d .
O21 O 0.6485(6) 0.2800(3) 0.2702(3) 0.019(2) Uani 1 1 d .
O22 O 0.7497(6) 0.2861(3) 0.3485(3) 0.022(2) Uani 1 1 d .
O23 O 0.7484(7) 0.1623(3) 0.4272(4) 0.025(2) Uani 1 1 d .
O24 O 0.8389(7) 0.3040(3) 0.4896(4) 0.030(3) Uani 1 1 d .
O25 O 0.5074(7) 0.2536(3) 0.4895(4) 0.030(3) Uani 1 1 d .
O26 O 0.4857(7) 0.3926(3) 0.3658(4) 0.032(3) Uani 1 1 d .
O28 O 1.0900(7) 0.2072(3) 0.2979(4) 0.031(3) Uani 1 1 d .
O29 O 0.6424(7) 0.1595(3) 0.3355(3) 0.021(2) Uani 1 1 d .
O30 O 0.7176(7) 0.3488(3) 0.4227(3) 0.025(2) Uani 1 1 d .
O31 O 0.6029(7) 0.1104(3) 0.4705(4) 0.029(3) Uani 1 1 d .
O32 O 0.7151(7) 0.1793(3) 0.2554(3) 0.022(2) Uani 1 1 d .
O33 O 0.9081(7) 0.0518(3) 0.3188(4) 0.029(3) Uani 1 1 d .
O34 O 0.8062(7) 0.3416(3) 0.1664(4) 0.030(3) Uani 1 1 d .
O35 O 0.5776(6) 0.2587(3) 0.3491(3) 0.019(2) Uani 1 1 d .
O36 O 0.8629(7) 0.1296(3) 0.2130(4) 0.028(2) Uani 1 1 d .
O38 O 0.8146(7) 0.1858(3) 0.3346(3) 0.023(2) Uani 1 1 d .
O39 O 0.8779(7) 0.1090(3) 0.3930(4) 0.026(2) Uani 1 1 d .
O40 O 0.7064(7) 0.3701(3) 0.2432(3) 0.024(2) Uani 1 1 d .
O41 O 0.4171(7) 0.3141(3) 0.3256(4) 0.028(2) Uani 1 1 d .
O42 O 0.8046(7) 0.0459(3) 0.2361(4) 0.026(2) Uani 1 1 d .
O43 O 0.9094(7) 0.2102(3) 0.2474(4) 0.028(2) Uani 1 1 d .
O44 O 0.7123(7) 0.1695(3) 0.1630(4) 0.030(3) Uani 1 1 d .
O45 O 0.8954(7) 0.1978(4) 0.1464(4) 0.033(3) Uani 1 1 d .
O46 O 0.7301(7) 0.0221(3) 0.3202(4) 0.029(3) Uani 1 1 d .
O47 O 0.5608(7) 0.4148(3) 0.2844(4) 0.031(3) Uani 1 1 d .
O48 O 0.6666(7) 0.4206(3) 0.3661(4) 0.032(3) Uani 1 1 d .
O49 O 0.3873(7) 0.0981(3) 0.2982(4) 0.032(3) Uani 1 1 d .
O50 O 0.7377(7) 0.4587(3) 0.2821(4) 0.030(3) Uani 1 1 d .
O51 O 0.9961(7) 0.3528(4) 0.3178(4) 0.037(3) Uani 1 1 d .
O52 O 0.6241(8) 0.0028(3) 0.2325(4) 0.037(3) Uani 1 1 d .
O53 O 0.4322(7) 0.2801(3) 0.1671(4) 0.031(3) Uani 1 1 d .
O54 O 0.8944(7) 0.3245(3) 0.3960(4) 0.027(2) Uani 1 1 d .
O55 O 0.9300(7) 0.1615(3) 0.4701(4) 0.031(3) Uani 1 1 d U
O56 O 0.2928(7) 0.2426(4) 0.3190(4) 0.036(3) Uani 1 1 d .
O57 O 1.0009(8) 0.0614(4) 0.2331(4) 0.041(3) Uani 1 1 d .
O58 O 0.9625(7) 0.1371(3) 0.2940(4) 0.033(3) Uani 1 1 d .
O59 O 0.5233(8) 0.1395(4) 0.1506(4) 0.036(3) Uani 1 1 d .
O60 O 0.3598(8) 0.3990(4) 0.2830(4) 0.045(3) Uani 1 1 d .
O62 O 0.8435(8) 0.0151(4) 0.4071(4) 0.038(3) Uani 1 1 d .
O63 O 0.5824(8) 0.4129(3) 0.4553(4) 0.034(3) Uani 1 1 d .
O8W O 0.4673(9) 0.2131(4) 0.0831(5) 0.059(4) Uani 1 1 d .
H8WA H 0.4274 0.2316 0.0951 0.071 Uiso 1 1 d R
H8WB H 0.5174 0.2237 0.0708 0.071 Uiso 1 1 d R
N4 N 0.7460(10) 0.3964(4) 0.0776(4) 0.030(3) Uani 1 1 d .
N3 N 0.7322(10) 0.5012(4) 0.0362(5) 0.037(4) Uani 1 1 d .
N2 N 0.3034(10) 0.1481(5) 0.1197(6) 0.045(4) Uani 1 1 d .
N6 N 0.9467(10) 0.4477(4) 0.0597(5) 0.034(3) Uani 1 1 d .
C1 C 0.8570(11) 0.5621(5) 0.1539(6) 0.032(4) Uani 1 1 d .
H1 H 0.9011 0.5448 0.1726 0.038 Uiso 1 1 calc R
O9W O 0.5584(10) 0.1344(5) 0.0403(5) 0.082(5) Uani 1 1 d .
H9WA H 0.5876 0.1590 0.0330 0.099 Uiso 1 1 d R
H9WB H 0.5781 0.1084 0.0306 0.099 Uiso 1 1 d R
N8 N 0.8158(10) 0.5415(5) 0.1141(5) 0.040(4) Uani 1 1 d .
N9 N 0.6780(9) 0.4610(4) 0.1388(5) 0.034(3) Uani 1 1 d .
N10 N 0.9223(11) 0.4484(4) 0.1566(5) 0.038(4) Uani 1 1 d .
C2 C 0.7291(11) 0.6138(5) 0.0978(6) 0.027(4) Uani 1 1 d .
C3 C 0.6582(10) 0.3902(5) 0.0930(5) 0.020(3) Uani 1 1 d U
C4 C 0.6048(11) 0.3521(5) 0.0808(5) 0.030(4) Uani 1 1 d U
C5 C 0.8391(12) 0.6070(5) 0.1692(7) 0.043(5) Uani 1 1 d .
H5 H 0.8674 0.6199 0.1973 0.051 Uiso 1 1 calc R
N14 N 0.3302(9) 0.1456(5) 0.0231(5) 0.035(3) Uani 1 1 d .
C7 C 0.7757(12) 0.6303(5) 0.1386(7) 0.044(5) Uani 1 1 d .
H7 H 0.7632 0.6608 0.1467 0.053 Uiso 1 1 calc R
C8 C 0.7901(13) 0.3625(5) 0.0524(5) 0.033(4) Uani 1 1 d .
H8 H 0.8528 0.3661 0.0434 0.040 Uiso 1 1 calc R
C9 C 0.6630(11) 0.6381(6) 0.0680(7) 0.037(4) Uani 1 1 d .
H9 H 0.6484 0.6686 0.0751 0.044 Uiso 1 1 calc R
C10 C 0.7055(11) 0.5461(5) 0.0455(6) 0.029(4) Uani 1 1 d .
C11 C 1.0088(13) 0.4340(5) 0.1414(7) 0.040(5) Uani 1 1 d .
C12 C 0.6465(12) 0.4899(5) 0.1705(6) 0.033(4) Uani 1 1 d .
H12 H 0.6871 0.5137 0.1811 0.039 Uiso 1 1 calc R
C13 C 0.7393(14) 0.3223(6) 0.0405(6) 0.047(5) Uani 1 1 d .
H13 H 0.7680 0.2994 0.0225 0.056 Uiso 1 1 calc R
C14 C 0.6206(12) 0.6172(6) 0.0291(7) 0.038(4) Uani 1 1 d .
H14 H 0.5771 0.6342 0.0096 0.046 Uiso 1 1 calc R
C15 C 0.7524(10) 0.5679(6) 0.0858(6) 0.032(4) Uani 1 1 d .
C16 C 0.6218(12) 0.4237(5) 0.1244(5) 0.028(4) Uani 1 1 d .
C17 C 0.6389(12) 0.5703(5) 0.0159(6) 0.035(4) Uani 1 1 d .
C18 C 0.2259(12) 0.1549(6) 0.0889(6) 0.036(4) Uani 1 1 d .
N11 N 0.2359(10) 0.2879(5) 0.1670(6) 0.047(4) Uani 1 1 d .
N12 N 0.2722(10) 0.2807(5) 0.0706(6) 0.049(4) Uani 1 1 d .
C22 C 0.1622(11) 0.2882(5) 0.1324(7) 0.034(4) Uani 1 1 d .
C23 C 0.4980(13) 0.4526(6) 0.1760(7) 0.047(5) Uani 1 1 d .
H23 H 0.4371 0.4507 0.1878 0.056 Uiso 1 1 calc R
C24 C 0.4737(11) 0.3802(5) 0.1256(6) 0.036(4) Uani 1 1 d .
H24 H 0.4113 0.3776 0.1354 0.044 Uiso 1 1 calc R
C25 C 0.5069(13) 0.3474(6) 0.0955(6) 0.043(5) Uani 1 1 d U
H25 H 0.4685 0.3229 0.0846 0.051 Uiso 1 1 calc R
C26 C 1.0204(12) 0.4322(6) 0.0913(7) 0.040(4) Uani 1 1 d .
C27 C 0.5565(13) 0.4879(6) 0.1898(7) 0.045(5) Uani 1 1 d .
H27 H 0.5373 0.5101 0.2116 0.055 Uiso 1 1 calc R
C28 C 0.6231(14) 0.5045(6) -0.0332(7) 0.048(5) Uani 1 1 d .
H28 H 0.5950 0.4899 -0.0604 0.057 Uiso 1 1 calc R
C29 C 0.6890(12) 0.4804(5) -0.0049(6) 0.036(4) Uani 1 1 d .
H29 H 0.7050 0.4503 -0.0131 0.043 Uiso 1 1 calc R
C30 C 0.9076(15) 0.4488(6) 0.2034(7) 0.051(5) Uani 1 1 d .
H30 H 0.8479 0.4572 0.2137 0.061 Uiso 1 1 calc R
C31 C 0.1775(12) 0.2831(6) 0.0828(7) 0.040(4) Uani 1 1 d .
C32 C 0.2412(12) 0.1529(6) 0.0368(6) 0.036(4) Uani 1 1 d .
C33 C 0.9586(14) 0.4464(6) 0.0120(7) 0.051(5) Uani 1 1 d .
H33 H 0.9115 0.4591 -0.0090 0.062 Uiso 1 1 calc R
C34 C 1.0408(18) 0.4265(7) -0.0079(8) 0.065(7) Uani 1 1 d .
H34 H 1.0442 0.4232 -0.0413 0.077 Uiso 1 1 calc R
C35 C 0.1206(14) 0.2791(5) -0.0017(7) 0.044(5) Uani 1 1 d .
H35 H 0.0712 0.2785 -0.0256 0.052 Uiso 1 1 calc R
C36 C 0.6462(14) 0.3157(6) 0.0550(6) 0.042(5) Uani 1 1 d .
H36 H 0.6128 0.2886 0.0480 0.050 Uiso 1 1 calc R
C37 C 0.0981(12) 0.2832(5) 0.0487(7) 0.042(5) Uani 1 1 d .
C38 C -0.0079(12) 0.2914(6) 0.1136(7) 0.048(5) Uani 1 1 d .
H38 H -0.0701 0.2942 0.1235 0.058 Uiso 1 1 calc R
C39 C 0.5975(13) 0.5471(6) -0.0240(7) 0.043(5) Uani 1 1 d .
H39 H 0.5516 0.5617 -0.0441 0.051 Uiso 1 1 calc R
C40 C 0.1613(13) 0.1597(6) 0.0043(7) 0.044(5) Uani 1 1 d .
C41 C 0.1331(13) 0.2945(7) 0.2310(8) 0.055(6) Uani 1 1 d .
H41 H 0.1239 0.2950 0.2642 0.067 Uiso 1 1 calc R
C42 C 0.0650(12) 0.1666(6) 0.0214(8) 0.050(5) Uani 1 1 d .
H42 H 0.0127 0.1696 -0.0005 0.060 Uiso 1 1 calc R
C43 C 0.1777(15) 0.1622(7) -0.0464(8) 0.065(6) Uani 1 1 d .
H43 H 0.1291 0.1691 -0.0696 0.078 Uiso 1 1 calc R
C44 C 0.0585(13) 0.2953(6) 0.2005(7) 0.047(5) Uani 1 1 d .
H44 H -0.0018 0.2981 0.2128 0.056 Uiso 1 1 calc R
C45 C 0.0539(13) 0.1685(6) 0.0684(7) 0.044(5) Uani 1 1 d U
H45 H -0.0071 0.1739 0.0790 0.053 Uiso 1 1 calc R
C46 C 1.1090(12) 0.4152(5) 0.0738(8) 0.040(5) Uani 1 1 d .
C47 C 0.1323(13) 0.1624(6) 0.1050(7) 0.047(5) Uani 1 1 d .
C48 C 0.2873(13) 0.2764(6) 0.0227(8) 0.053(6) Uani 1 1 d .
H48 H 0.3500 0.2735 0.0135 0.064 Uiso 1 1 calc R
C49 C 0.0048(12) 0.2869(6) 0.0655(7) 0.044(5) Uani 1 1 d .
H49 H -0.0479 0.2862 0.0435 0.053 Uiso 1 1 calc R
C50 C 0.1242(15) 0.1653(8) 0.1555(8) 0.070(7) Uani 1 1 d .
H50 H 0.0647 0.1708 0.1679 0.084 Uiso 1 1 calc R
C51 C 0.3444(15) 0.1465(7) -0.0252(8) 0.061(6) Uani 1 1 d U
H51 H 0.4059 0.1422 -0.0357 0.073 Uiso 1 1 calc R
C52 C 0.9804(19) 0.4368(7) 0.2380(8) 0.069(7) Uani 1 1 d .
H52 H 0.9678 0.4375 0.2708 0.083 Uiso 1 1 calc R
C53 C 1.1133(16) 0.4128(6) 0.0221(9) 0.055(6) Uani 1 1 d .
H53 H 1.1683 0.4012 0.0090 0.065 Uiso 1 1 calc R
C54 C 0.2249(16) 0.2927(7) 0.2153(7) 0.065(6) Uani 1 1 d .
H54 H 0.2775 0.2949 0.2372 0.078 Uiso 1 1 calc R
C55 C 1.0859(14) 0.4214(6) 0.1751(8) 0.052(5) Uani 1 1 d .
C56 C 0.2124(16) 0.2760(6) -0.0146(7) 0.056(6) Uani 1 1 d .
H56 H 0.2265 0.2738 -0.0471 0.067 Uiso 1 1 calc R
C57 C 0.2710(16) 0.1536(7) -0.0588(8) 0.061(6) Uani 1 1 d .
H57 H 0.2839 0.1526 -0.0916 0.073 Uiso 1 1 calc R
O10W O 0.4308(13) 0.0629(5) 0.0874(6) 0.104(6) Uani 1 1 d U
H10A H 0.4797 0.0474 0.0970 0.125 Uiso 1 1 d R
H10B H 0.3786 0.0492 0.0794 0.125 Uiso 1 1 d R
C59 C 0.2918(16) 0.1511(8) 0.1657(9) 0.074(7) Uani 1 1 d .
H59 H 0.3450 0.1472 0.1869 0.089 Uiso 1 1 calc R
O4W O 0.028(3) 0.5578(11) 0.4126(14) 0.112(12) Uani 0.50 1 d PU
H4WA H 0.0105 0.5635 0.4411 0.135 Uiso 0.50 1 d PR
H4WB H 0.0173 0.5775 0.3900 0.135 Uiso 0.50 1 d PR

loop_
_atom_site_aniso_label
_atom_site_aniso_U_11
_atom_site_aniso_U_22
_atom_site_aniso_U_33
_atom_site_aniso_U_23
_atom_site_aniso_U_13
_atom_site_aniso_U_12
O1W 0.115(13) 0.056(11) 0.093(13) -0.003(9) -0.014(9) 0.031(9)
O2W 0.097(12) 0.051(11) 0.104(13) 0.004(9) -0.005(9) 0.021(9)
O7W 0.032(9) 0.044(9) 0.016(8) -0.009(7) -0.004(7) -0.017(7)
O74 0.019(6) 0.038(6) 0.014(6) 0.003(5) -0.004(4) 0.000(5)
C64 0.086(11) 0.111(12) 0.084(11) 0.001(9) 0.013(9) 0.005(9)
C61 0.039(14) 0.078(16) 0.082(19) 0.009(14) 0.003(13) 0.011(11)
C62 0.10(2) 0.090(18) 0.026(12) 0.002(12) -0.023(12) 0.012(15)
C63 0.014(11) 0.055(13) 0.12(2) 0.017(14) 0.007(12) 0.016(9)
C19 0.028(7) 0.041(7) 0.043(8) 0.012(7) 0.002(6) 0.017(6)
W1 0.0189(3) 0.0244(3) 0.0217(3) 0.0005(3) 0.0028(3) -0.0030(3)
W2 0.0241(4) 0.0266(3) 0.0187(3) -0.0010(3) 0.0012(3) -0.0031(3)
W3 0.0166(3) 0.0256(3) 0.0231(4) 0.0057(3) 0.0039(3) -0.0002(2)
W4 0.0158(3) 0.0285(3) 0.0284(4) 0.0017(3) 0.0028(3) 0.0013(3)
W5 0.0226(3) 0.0217(3) 0.0178(3) 0.0029(3) 0.0069(3) 0.0002(2)
W6 0.0202(3) 0.0298(3) 0.0188(3) 0.0057(3) 0.0048(3) -0.0011(3)
W7 0.0185(3) 0.0314(3) 0.0195(3) 0.0064(3) 0.0004(3) -0.0003(3)
W8 0.0229(3) 0.0217(3) 0.0184(3) 0.0043(3) 0.0031(3) -0.0001(3)
W9 0.0243(4) 0.0315(3) 0.0175(3) -0.0001(3) 0.0008(3) -0.0019(3)
W10 0.0194(3) 0.0262(3) 0.0239(4) 0.0034(3) 0.0028(3) -0.0040(3)
W11 0.0215(4) 0.0334(4) 0.0203(4) 0.0018(3) 0.0075(3) 0.0026(3)
W12 0.0237(4) 0.0222(3) 0.0363(4) 0.0065(3) 0.0046(3) 0.0051(3)
W13 0.0278(4) 0.0202(3) 0.0295(4) 0.0059(3) 0.0083(3) -0.0001(3)
W14 0.0241(4) 0.0273(3) 0.0326(4) -0.0028(3) 0.0074(3) 0.0059(3)
W15 0.0215(4) 0.0294(3) 0.0211(4) 0.0035(3) -0.0023(3) 0.0003(3)
W16 0.0366(4) 0.0191(3) 0.0256(4) 0.0013(3) 0.0105(3) 0.0030(3)
W17 0.0277(4) 0.0214(3) 0.0312(4) -0.0051(3) 0.0029(3) 0.0000(3)
W18 0.0324(4) 0.0216(3) 0.0272(4) 0.0023(3) 0.0022(3) 0.0086(3)
P2 0.0152(19) 0.0112(17) 0.017(2) 0.0038(15) 0.0039(15) 0.0030(14)
P1 0.0128(19) 0.0156(18) 0.015(2) -0.0012(15) 0.0027(15) 0.0016(14)
Mn2 0.0281(14) 0.0239(12) 0.0319(15) -0.0015(11) 0.0024(11) 0.0014(10)
Mn1 0.0269(15) 0.0616(18) 0.0249(15) -0.0064(13) 0.0006(11) -0.0036(13)
C78 0.031(10) 0.040(10) 0.032(10) 0.022(8) 0.009(8) 0.001(8)
O68 0.033(7) 0.036(6) 0.020(6) -0.008(5) 0.003(5) -0.004(5)
O1 0.030(6) 0.014(5) 0.025(6) 0.001(4) 0.011(5) 0.009(4)
O2 0.020(6) 0.028(6) 0.027(6) -0.001(5) 0.003(5) 0.003(4)
O3 0.024(6) 0.027(5) 0.017(6) 0.001(4) 0.007(4) -0.004(4)
O4 0.028(6) 0.019(5) 0.019(6) 0.002(4) -0.003(5) -0.001(4)
O5 0.026(6) 0.015(5) 0.021(6) -0.010(4) -0.008(5) 0.004(4)
O6 0.023(6) 0.025(5) 0.029(6) 0.000(5) -0.001(5) 0.004(4)
O7 0.026(6) 0.022(5) 0.021(6) 0.007(4) 0.002(5) 0.002(4)
O8 0.026(6) 0.015(5) 0.029(6) 0.003(4) 0.006(5) 0.004(4)
O9 0.017(6) 0.026(5) 0.020(6) 0.001(4) -0.003(4) 0.001(4)
O10 0.018(6) 0.023(5) 0.035(7) 0.009(5) 0.003(5) 0.004(4)
O11 0.019(6) 0.017(5) 0.021(6) -0.001(4) 0.002(4) 0.008(4)
O12 0.029(6) 0.024(5) 0.017(6) 0.001(4) 0.004(5) 0.003(4)
O13 0.014(5) 0.026(5) 0.029(6) 0.001(5) 0.001(4) -0.004(4)
O14 0.028(6) 0.030(6) 0.016(6) 0.003(5) 0.002(5) 0.002(5)
O15 0.018(6) 0.031(5) 0.014(5) 0.005(4) 0.000(4) 0.004(4)
O16 0.017(6) 0.029(6) 0.033(7) -0.001(5) -0.008(5) 0.005(4)
O17 0.023(6) 0.014(5) 0.025(6) -0.003(4) 0.004(5) -0.003(4)
O18 0.021(6) 0.026(6) 0.034(7) 0.018(5) 0.003(5) 0.003(4)
O19 0.017(6) 0.033(6) 0.015(5) -0.007(4) 0.007(4) -0.006(4)
O20 0.028(6) 0.045(6) 0.011(5) -0.002(5) -0.002(5) -0.002(5)
O21 0.014(5) 0.023(5) 0.018(6) 0.009(4) 0.001(4) 0.001(4)
O22 0.017(5) 0.028(5) 0.020(6) 0.003(5) 0.005(4) 0.003(4)
O23 0.029(6) 0.020(5) 0.027(6) -0.008(5) -0.008(5) -0.003(4)
O24 0.028(6) 0.041(6) 0.019(6) 0.000(5) -0.009(5) -0.004(5)
O25 0.032(7) 0.023(5) 0.036(7) 0.006(5) 0.009(5) 0.002(5)
O26 0.034(7) 0.029(6) 0.033(7) 0.003(5) 0.013(5) 0.005(5)
O28 0.025(6) 0.036(6) 0.031(7) 0.005(5) 0.000(5) -0.007(5)
O29 0.026(6) 0.020(5) 0.017(5) -0.002(4) 0.010(4) 0.001(4)
O30 0.036(6) 0.016(5) 0.025(6) -0.003(4) 0.010(5) 0.001(4)
O31 0.036(7) 0.024(5) 0.027(6) 0.006(5) 0.003(5) 0.007(5)
O32 0.021(6) 0.028(5) 0.019(6) -0.005(4) 0.002(4) -0.006(4)
O33 0.021(6) 0.032(6) 0.036(7) -0.002(5) 0.004(5) 0.012(5)
O34 0.024(6) 0.031(6) 0.034(7) 0.009(5) -0.003(5) -0.002(5)
O35 0.022(6) 0.011(5) 0.024(6) 0.005(4) 0.006(4) -0.001(4)
O36 0.025(6) 0.028(6) 0.032(7) -0.003(5) -0.001(5) 0.003(5)
O38 0.018(6) 0.027(5) 0.023(6) -0.004(5) -0.002(4) 0.004(4)
O39 0.019(6) 0.026(5) 0.034(7) -0.002(5) 0.001(5) 0.007(4)
O40 0.023(6) 0.033(6) 0.017(6) 0.007(5) 0.000(4) 0.007(4)
O41 0.026(6) 0.021(5) 0.037(7) 0.008(5) 0.003(5) 0.005(4)
O42 0.026(6) 0.021(5) 0.031(6) -0.012(5) 0.004(5) 0.001(4)
O43 0.022(6) 0.038(6) 0.023(6) 0.008(5) -0.002(5) 0.001(5)
O44 0.033(7) 0.031(6) 0.025(6) 0.001(5) 0.003(5) -0.006(5)
O45 0.030(7) 0.049(7) 0.021(6) 0.004(5) 0.008(5) 0.009(5)
O46 0.028(6) 0.027(6) 0.032(7) -0.003(5) 0.005(5) -0.001(5)
O47 0.037(7) 0.020(5) 0.038(7) 0.009(5) 0.013(5) 0.005(5)
O48 0.034(7) 0.022(5) 0.041(7) 0.003(5) 0.007(5) -0.001(5)
O49 0.022(6) 0.036(6) 0.038(7) 0.005(5) 0.005(5) 0.000(5)
O50 0.026(6) 0.025(6) 0.039(7) 0.010(5) 0.000(5) 0.006(5)
O51 0.030(7) 0.039(6) 0.042(7) 0.005(6) 0.013(5) -0.009(5)
O52 0.049(8) 0.023(6) 0.039(7) -0.012(5) 0.009(6) -0.003(5)
O53 0.030(6) 0.035(6) 0.028(6) 0.007(5) 0.004(5) -0.003(5)
O54 0.036(7) 0.021(5) 0.025(6) -0.005(5) 0.008(5) -0.004(5)
O55 0.028(5) 0.038(5) 0.027(5) 0.000(5) -0.018(4) 0.001(4)
O56 0.016(6) 0.046(7) 0.046(8) 0.014(6) 0.009(5) -0.001(5)
O57 0.040(7) 0.049(7) 0.035(7) 0.003(6) 0.016(6) 0.023(6)
O58 0.016(6) 0.033(6) 0.050(8) 0.002(5) -0.001(5) 0.009(5)
O59 0.035(7) 0.044(7) 0.029(7) -0.009(5) 0.004(5) -0.013(5)
O60 0.040(8) 0.033(6) 0.062(9) 0.020(6) 0.011(6) 0.006(5)
O62 0.038(7) 0.040(7) 0.034(7) 0.007(5) -0.001(5) 0.018(5)
O63 0.044(7) 0.029(6) 0.029(7) 0.003(5) 0.009(5) 0.000(5)
O8W 0.067(10) 0.059(8) 0.053(9) 0.010(7) 0.019(7) 0.000(7)
N4 0.057(10) 0.012(6) 0.021(7) 0.005(5) -0.001(7) -0.009(6)
N3 0.040(9) 0.037(8) 0.036(9) -0.002(7) 0.017(7) -0.009(7)
N2 0.031(9) 0.072(11) 0.032(9) 0.001(8) 0.002(7) 0.000(8)
N6 0.039(9) 0.032(8) 0.032(9) 0.002(7) 0.007(7) -0.019(6)
C1 0.029(10) 0.041(10) 0.025(9) -0.004(8) -0.006(7) -0.005(8)
O9W 0.075(11) 0.114(13) 0.060(10) -0.032(9) 0.027(8) -0.016(9)
N8 0.044(10) 0.038(8) 0.038(9) 0.004(7) 0.008(7) -0.017(7)
N9 0.037(9) 0.035(8) 0.032(8) -0.005(7) 0.008(7) 0.002(6)
N10 0.057(10) 0.024(7) 0.033(9) 0.006(6) 0.009(7) -0.001(7)
C2 0.040(10) 0.018(8) 0.024(9) -0.013(7) 0.019(8) -0.008(7)
C3 0.019(7) 0.018(6) 0.025(7) 0.014(5) 0.001(6) 0.000(5)
C4 0.035(7) 0.037(7) 0.018(7) -0.002(6) -0.001(6) -0.004(6)
C5 0.036(11) 0.030(9) 0.061(13) -0.014(9) -0.014(9) 0.007(8)
N14 0.026(8) 0.051(9) 0.029(8) -0.003(7) 0.005(6) -0.011(7)
C7 0.035(11) 0.021(9) 0.078(15) -0.012(9) 0.013(10) -0.008(8)
C8 0.054(12) 0.022(8) 0.022(9) -0.007(7) -0.001(8) -0.010(8)
C9 0.024(10) 0.033(9) 0.054(13) 0.000(9) 0.014(9) 0.001(7)
C10 0.027(10) 0.022(8) 0.038(10) 0.000(7) 0.001(8) -0.013(7)
C11 0.041(11) 0.026(9) 0.054(13) -0.001(9) 0.017(10) 0.000(8)
C12 0.043(11) 0.024(8) 0.033(10) -0.009(7) 0.011(8) 0.006(7)
C13 0.063(14) 0.039(10) 0.039(12) -0.014(9) 0.008(10) 0.013(9)
C14 0.032(10) 0.038(10) 0.046(12) 0.012(9) 0.017(9) 0.013(8)
C15 0.011(8) 0.042(10) 0.044(11) 0.007(8) 0.005(7) -0.008(7)
C16 0.045(11) 0.017(8) 0.022(9) 0.010(7) -0.002(8) 0.004(7)
C17 0.034(10) 0.023(8) 0.048(12) 0.005(8) 0.018(9) -0.005(7)
C18 0.036(11) 0.043(10) 0.029(10) 0.005(8) 0.009(8) 0.000(8)
N11 0.030(9) 0.057(10) 0.054(11) 0.018(8) -0.001(8) 0.005(7)
N12 0.030(9) 0.067(11) 0.051(11) 0.000(9) 0.013(8) 0.010(8)
C22 0.019(9) 0.038(10) 0.045(11) 0.012(8) -0.001(8) 0.000(7)
C23 0.034(11) 0.046(11) 0.062(14) 0.015(10) 0.025(10) 0.018(9)
C24 0.025(9) 0.037(10) 0.049(12) 0.022(9) 0.015(8) -0.007(8)
C25 0.046(8) 0.047(8) 0.035(8) 0.016(7) -0.004(7) -0.001(7)
C26 0.034(11) 0.033(10) 0.053(13) -0.001(9) 0.004(9) -0.015(8)
C27 0.052(13) 0.033(10) 0.053(13) 0.005(9) 0.020(10) 0.019(9)
C28 0.064(14) 0.042(11) 0.036(11) 0.011(9) -0.012(10) -0.003(10)
C29 0.053(12) 0.021(8) 0.032(10) 0.007(8) -0.010(9) 0.004(8)
C30 0.074(15) 0.051(12) 0.029(11) 0.013(9) 0.020(10) -0.008(10)
C31 0.036(11) 0.042(10) 0.042(12) 0.016(9) 0.014(9) -0.007(8)
C32 0.033(11) 0.040(10) 0.035(11) 0.011(8) -0.010(8) -0.016(8)
C33 0.046(13) 0.057(12) 0.052(14) 0.004(10) 0.011(10) -0.023(10)
C34 0.093(19) 0.061(14) 0.043(13) -0.021(11) 0.040(13) -0.044(13)
C35 0.055(13) 0.031(10) 0.045(12) 0.007(9) -0.007(10) 0.000(9)
C36 0.060(13) 0.031(10) 0.033(11) 0.010(8) -0.009(9) -0.015(9)
C37 0.034(11) 0.026(9) 0.064(14) 0.018(9) -0.007(10) 0.010(8)
C38 0.018(10) 0.067(13) 0.058(14) 0.027(11) -0.004(9) 0.015(9)
C39 0.043(12) 0.038(10) 0.046(12) 0.003(9) -0.014(9) -0.001(8)
C40 0.042(12) 0.036(10) 0.053(13) -0.010(9) -0.008(10) 0.000(8)
C41 0.031(12) 0.077(14) 0.060(14) 0.030(11) 0.016(10) 0.019(10)
C42 0.014(10) 0.045(11) 0.091(17) -0.012(11) 0.001(10) -0.004(8)
C43 0.050(14) 0.081(16) 0.063(16) -0.008(13) 0.003(12) -0.005(12)
C44 0.029(11) 0.053(12) 0.060(14) 0.019(10) 0.024(10) 0.004(9)
C45 0.034(8) 0.039(8) 0.059(9) -0.002(7) 0.002(7) 0.015(6)
C46 0.029(10) 0.017(8) 0.074(15) -0.005(9) 0.023(10) -0.013(7)
C47 0.043(12) 0.054(12) 0.045(12) 0.015(10) 0.004(10) 0.001(9)
C48 0.033(12) 0.051(12) 0.078(17) 0.019(11) 0.024(11) 0.009(9)
C49 0.021(10) 0.055(12) 0.057(14) 0.022(10) -0.006(9) 0.010(8)
C50 0.044(14) 0.098(18) 0.070(17) 0.003(14) 0.035(12) -0.004(12)
C51 0.047(9) 0.075(9) 0.060(9) -0.007(8) -0.005(8) 0.001(8)
C52 0.12(2) 0.054(13) 0.030(12) 0.015(10) -0.006(14) 0.016(14)
C53 0.051(14) 0.037(11) 0.078(17) -0.017(11) 0.016(12) -0.015(10)
C54 0.065(15) 0.096(17) 0.034(13) 0.019(12) -0.011(11) 0.026(13)
C55 0.051(13) 0.041(11) 0.061(15) 0.011(10) -0.019(11) -0.004(9)
C56 0.082(17) 0.058(13) 0.030(11) 0.016(10) 0.012(11) -0.004(12)
C57 0.067(16) 0.071(14) 0.044(13) 0.008(11) 0.002(12) -0.020(12)
O10W 0.113(9) 0.079(8) 0.118(10) -0.013(7) -0.015(8) -0.016(7)
C59 0.054(15) 0.097(18) 0.070(18) 0.015(15) 0.002(13) 0.015(13)
O4W 0.127(15) 0.090(14) 0.119(15) 0.010(9) -0.008(10) 0.024(9)

loop_
_atom_type_symbol
_atom_type_description
_atom_type_scat_dispersion_real
_atom_type_scat_dispersion_imag
_atom_type_scat_source
C C 0.0033 0.0016 'International Tables Vol C Tables 4.2.6.8 and 6.1.1.4'
H H 0.0000 0.0000 'International Tables Vol C Tables 4.2.6.8 and 6.1.1.4'
N N 0.0061 0.0033 'International Tables Vol C Tables 4.2.6.8 and 6.1.1.4'
O O 0.0106 0.0060 'International Tables Vol C Tables 4.2.6.8 and 6.1.1.4'
P P 0.1023 0.0942 'International Tables Vol C Tables 4.2.6.8 and 6.1.1.4'
Mn Mn 0.3368 0.7283 'International Tables Vol C Tables 4.2.6.8 and 6.1.1.4'
W W -0.8490 6.8722 'International Tables Vol C Tables 4.2.6.8 and 6.1.1.4'

loop_
_geom_angle_atom_site_label_1
_geom_angle_atom_site_label_2
_geom_angle_atom_site_label_3
_geom_angle
H1WA O1W H1WB 120.0
H2WA O2W H2WB 120.0
H7WA O7W H7WB 120.0
W7 O74 W6 123.9(5)
C50 C64 C59 118(2)
C50 C64 H64 121.0
C59 C64 H64 121.0
C63 C61 C55 124(2)
C63 C61 H61 118.2
C55 C61 H61 118.2
C52 C62 C55 119(2)
C52 C62 H62 120.3
C55 C62 H62 120.3
C61 C63 C46 121.7(19)
C61 C63 H63 119.2
C46 C63 H63 119.2
C38 C19 C44 127.9(16)
C38 C19 C22 116.7(17)
C44 C19 C22 115.4(16)
O49 W1 O9 99.4(4)
O49 W1 O3 103.0(4)
O9 W1 O3 90.0(4)
O49 W1 O5 101.6(4)
O9 W1 O5 88.4(4)
O3 W1 O5 155.2(4)
O49 W1 O4 96.8(4)
O9 W1 O4 163.3(4)
O3 W1 O4 90.0(4)
O5 W1 O4 84.6(4)
O49 W1 O29 175.7(4)
O9 W1 O29 82.1(3)
O3 W1 O29 72.9(4)
O5 W1 O29 82.4(4)
O4 W1 O29 82.0(3)
O24 W2 O20 98.8(4)
O24 W2 O15 101.1(4)
O20 W2 O15 89.3(4)
O24 W2 O54 100.4(5)
O20 W2 O54 91.2(4)
O15 W2 O54 158.2(4)
O24 W2 O30 97.8(4)
O20 W2 O30 163.1(4)
O15 W2 O30 84.8(4)
O54 W2 O30 88.6(4)
O24 W2 O22 174.2(4)
O20 W2 O22 83.6(4)
O15 W2 O22 84.2(4)
O54 W2 O22 74.2(4)
O30 W2 O22 80.1(4)
O56 W3 O10 102.8(5)
O56 W3 O17 101.0(5)
O10 W3 O17 156.0(4)
O56 W3 O9 99.2(4)
O10 W3 O9 88.0(4)
O17 W3 O9 90.7(4)
O56 W3 O41 96.8(5)
O10 W3 O41 85.4(4)
O17 W3 O41 89.3(4)
O9 W3 O41 163.7(4)
O56 W3 O35 173.7(4)
O10 W3 O35 83.0(4)
O17 W3 O35 73.1(4)
O9 W3 O35 83.3(3)
O41 W3 O35 81.1(4)
O28 W4 O2 100.1(4)
O28 W4 O16 100.2(5)
O2 W4 O16 91.6(4)
O28 W4 O58 96.2(4)
O2 W4 O58 163.5(4)
O16 W4 O58 88.2(4)
O28 W4 O43 102.3(4)
O2 W4 O43 89.8(4)
O16 W4 O43 156.8(4)
O58 W4 O43 84.0(4)
O28 W4 O38 172.6(4)
O2 W4 O38 84.2(4)
O16 W4 O38 73.5(4)
O58 W4 O38 79.9(4)
O43 W4 O38 83.7(4)
O25 W5 O13 98.2(4)
O25 W5 O15 103.4(4)
O13 W5 O15 88.1(4)
O25 W5 O17 98.7(5)
O13 W5 O17 90.1(4)
O15 W5 O17 157.9(4)
O25 W5 O12 98.6(4)
O13 W5 O12 163.1(4)
O15 W5 O12 85.5(4)
O17 W5 O12 89.9(4)
O25 W5 O35 172.3(4)
O13 W5 O35 82.6(4)
O15 W5 O35 84.3(4)
O17 W5 O35 73.7(4)
O12 W5 O35 81.2(3)
O34 W6 O19 99.7(4)
O34 W6 O8 101.0(4)
O19 W6 O8 89.8(4)
O34 W6 O74 102.4(4)
O19 W6 O74 90.2(4)
O8 W6 O74 156.2(4)
O34 W6 O40 97.2(4)
O19 W6 O40 163.0(4)
O8 W6 O40 84.6(4)
O74 W6 O40 88.5(4)
O34 W6 O21 173.5(4)
O19 W6 O21 82.7(3)
O8 W6 O21 84.9(3)
O74 W6 O21 71.5(3)
O40 W6 O21 80.8(3)
O53 W7 O74 100.7(4)
O53 W7 O14 97.4(4)
O74 W7 O14 90.5(4)
O53 W7 O10 101.4(4)
O74 W7 O10 157.7(4)
O14 W7 O10 89.3(4)
O53 W7 O18 97.3(5)
O74 W7 O18 90.1(4)
O14 W7 O18 164.9(4)
O10 W7 O18 84.5(4)
O53 W7 O21 174.8(4)
O74 W7 O21 74.1(3)
O14 W7 O21 83.2(4)
O10 W7 O21 83.7(4)
O18 W7 O21 82.5(4)
O31 W8 O3 99.8(4)
O31 W8 O13 98.3(4)
O3 W8 O13 91.6(4)
O31 W8 O23 103.4(5)
O3 W8 O23 156.5(4)
O13 W8 O23 88.7(4)
O31 W8 O6 96.7(4)
O3 W8 O6 89.1(4)
O13 W8 O6 164.6(4)
O23 W8 O6 84.6(4)
O31 W8 O29 172.9(4)
O3 W8 O29 73.2(4)
O13 W8 O29 82.9(4)
O23 W8 O29 83.5(4)
O6 W8 O29 82.7(4)
O59 W9 O5 100.7(4)
O59 W9 O68 97.1(5)
O5 W9 O68 88.4(4)
O59 W9 O14 98.5(5)
O5 W9 O14 87.1(4)
O68 W9 O14 164.4(4)
O59 W9 O44 100.6(5)
O5 W9 O44 158.7(4)
O68 W9 O44 90.3(4)
O14 W9 O44 88.5(4)
O59 W9 O32 174.6(4)
O5 W9 O32 84.7(4)
O68 W9 O32 83.1(4)
O14 W9 O32 81.5(4)
O44 W9 O32 74.0(4)
O51 W10 O8 102.1(5)
O51 W10 O7 98.9(5)
O8 W10 O7 85.1(4)
O51 W10 O2 97.5(5)
O8 W10 O2 87.7(4)
O7 W10 O2 163.1(4)
O51 W10 O54 99.9(5)
O8 W10 O54 158.0(4)
O7 W10 O54 90.3(4)
O2 W10 O54 90.7(4)
O51 W10 O22 173.3(4)
O8 W10 O22 84.6(4)
O7 W10 O22 80.6(3)
O2 W10 O22 83.5(4)
O54 W10 O22 73.4(4)
O45 W11 O43 103.9(5)
O45 W11 O19 98.8(4)
O43 W11 O19 87.8(4)
O45 W11 O44 98.6(5)
O43 W11 O44 157.5(4)
O19 W11 O44 89.7(4)
O45 W11 O36 98.2(5)
O43 W11 O36 86.2(4)
O19 W11 O36 162.8(4)
O44 W11 O36 89.7(4)
O45 W11 O32 171.0(4)
O43 W11 O32 85.1(4)
O19 W11 O32 82.1(3)
O44 W11 O32 72.4(4)
O36 W11 O32 81.3(4)
O60 W12 O41 102.1(5)
O60 W12 O18 102.3(5)
O41 W12 O18 85.0(4)
O60 W12 O26 101.1(5)
O41 W12 O26 89.2(4)
O18 W12 O26 156.6(4)
O60 W12 O47 102.3(5)
O41 W12 O47 155.6(4)
O18 W12 O47 90.8(4)
O26 W12 O47 85.2(4)
O60 W12 O11 171.4(4)
O41 W12 O11 83.5(4)
O18 W12 O11 84.6(4)
O26 W12 O11 72.2(4)
O47 W12 O11 72.2(4)
O50 W13 O40 103.6(5)
O50 W13 O47 101.7(4)
O40 W13 O47 91.2(4)
O50 W13 O7 102.8(4)
O40 W13 O7 85.6(4)
O47 W13 O7 155.4(4)
O50 W13 O48 100.1(5)
O40 W13 O48 156.2(4)
O47 W13 O48 86.1(4)
O7 W13 O48 87.1(4)
O50 W13 O11 170.4(4)
O40 W13 O11 84.7(4)
O47 W13 O11 72.8(3)
O7 W13 O11 82.5(3)
O48 W13 O11 71.9(4)
O57 W14 O33 100.9(5)
O57 W14 O36 102.1(5)
O33 W14 O36 157.0(4)
O57 W14 O58 103.4(5)
O33 W14 O58 90.0(4)
O36 W14 O58 85.4(4)
O57 W14 O42 100.6(5)
O33 W14 O42 87.7(4)
O36 W14 O42 87.5(4)
O58 W14 O42 155.9(4)
O57 W14 O1 171.8(4)
O33 W14 O1 73.3(4)
O36 W14 O1 83.8(4)
O58 W14 O1 82.7(4)
O42 W14 O1 73.7(4)
O55 W15 O23 101.1(5)
O55 W15 O39 97.0(5)
O23 W15 O39 87.2(4)
O55 W15 O16 101.9(5)
O23 W15 O16 157.1(4)
O39 W15 O16 89.9(4)
O55 W15 O20 97.4(4)
O23 W15 O20 87.2(4)
O39 W15 O20 165.3(4)
O16 W15 O20 90.0(4)
O55 W15 O38 175.7(4)
O23 W15 O38 83.2(4)
O39 W15 O38 83.4(4)
O16 W15 O38 73.8(4)
O20 W15 O38 82.4(4)
O63 W16 O12 101.8(4)
O63 W16 O30 103.0(5)
O12 W16 O30 85.6(4)
O63 W16 O48 100.2(4)
O12 W16 O48 158.0(4)
O30 W16 O48 90.0(4)
O63 W16 O26 99.7(5)
O12 W16 O26 88.3(4)
O30 W16 O26 157.3(4)
O48 W16 O26 87.5(4)
O63 W16 O11 171.1(4)
O12 W16 O11 83.9(4)
O30 W16 O11 84.1(4)
O48 W16 O11 74.2(4)
O26 W16 O11 73.5(4)
O52 W17 O4 101.6(4)
O52 W17 O46 102.4(5)
O4 W17 O46 91.5(4)
O52 W17 O42 101.2(4)
O4 W17 O42 156.7(4)
O46 W17 O42 88.0(4)
O52 W17 O68 100.1(5)
O4 W17 O68 84.1(4)
O46 W17 O68 157.5(4)
O42 W17 O68 87.5(4)
O52 W17 O1 173.5(4)
O4 W17 O1 84.1(3)
O46 W17 O1 74.1(4)
O42 W17 O1 73.4(3)
O68 W17 O1 83.5(4)
O62 W18 O6 102.2(5)
O62 W18 O46 102.3(5)
O6 W18 O46 90.1(4)
O62 W18 O39 100.5(5)
O6 W18 O39 85.9(4)
O46 W18 O39 157.1(4)
O62 W18 O33 102.9(5)
O6 W18 O33 154.9(4)
O46 W18 O33 86.4(4)
O39 W18 O33 87.7(4)
O62 W18 O1 173.5(4)
O6 W18 O1 83.2(4)
O46 W18 O1 73.8(4)
O39 W18 O1 83.3(4)
O33 W18 O1 71.9(4)
O21 P2 O22 112.8(5)
O21 P2 O35 111.0(5)
O22 P2 O35 112.6(5)
O21 P2 O11 106.9(5)
O22 P2 O11 106.3(5)
O35 P2 O11 106.9(5)
O38 P1 O32 112.0(5)
O38 P1 O29 111.3(5)
O32 P1 O29 111.2(5)
O38 P1 O1 107.2(5)
O32 P1 O1 106.4(5)
O29 P1 O1 108.5(5)
N10 Mn2 N6 74.6(5)
N10 Mn2 N3 162.7(5)
N6 Mn2 N3 99.4(5)
N10 Mn2 N8 93.5(5)
N6 Mn2 N8 108.4(5)
N3 Mn2 N8 72.7(5)
N10 Mn2 N4 104.0(5)
N6 Mn2 N4 92.0(5)
N3 Mn2 N4 92.3(5)
N8 Mn2 N4 156.1(5)
N10 Mn2 N9 100.0(5)
N6 Mn2 N9 163.5(5)
N3 Mn2 N9 89.9(5)
N8 Mn2 N9 87.3(5)
N4 Mn2 N9 73.9(5)
O9W Mn1 O59 94.2(5)
O9W Mn1 O10W 92.5(7)
O59 Mn1 O10W 90.9(5)
O9W Mn1 N14 97.1(5)
O59 Mn1 N14 166.2(5)
O10W Mn1 N14 96.5(6)
O9W Mn1 N2 170.6(6)
O59 Mn1 N2 92.7(5)
O10W Mn1 N2 93.8(6)
N14 Mn1 N2 75.3(5)
O9W Mn1 O8W 83.8(5)
O59 Mn1 O8W 83.1(4)
O10W Mn1 O8W 172.7(6)
N14 Mn1 O8W 90.2(5)
N2 Mn1 O8W 90.6(5)
C16 C78 C24 117.6(15)
C16 C78 C23 118.0(15)
C24 C78 C23 124.4(15)
W9 O68 W17 149.7(6)
P1 O1 W14 125.1(5)
P1 O1 W17 124.9(5)
W14 O1 W17 90.7(3)
P1 O1 W18 125.2(5)
W14 O1 W18 90.5(3)
W17 O1 W18 89.6(3)
W4 O2 W10 163.6(6)
W1 O3 W8 123.7(5)
W17 O4 W1 154.2(5)
W9 O5 W1 151.0(5)
W18 O6 W8 152.3(5)
W10 O7 W13 151.9(6)
W10 O8 W6 152.7(5)
W1 O9 W3 162.3(5)
W3 O10 W7 153.0(6)
P2 O11 W16 125.2(5)
P2 O11 W13 124.6(5)
W16 O11 W13 91.3(3)
P2 O11 W12 123.8(5)
W16 O11 W12 91.5(3)
W13 O11 W12 90.3(3)
W16 O12 W5 151.3(5)
W5 O13 W8 163.3(5)
W7 O14 W9 162.4(5)
W2 O15 W5 152.4(5)
W4 O16 W15 123.0(5)
W3 O17 W5 122.8(5)
W12 O18 W7 151.8(5)
W6 O19 W11 163.6(6)
W2 O20 W15 163.2(6)
P2 O21 W7 130.1(5)
P2 O21 W6 127.5(5)
W7 O21 W6 90.1(3)
P2 O22 W2 128.9(5)
P2 O22 W10 128.4(5)
W2 O22 W10 90.1(3)
W15 O23 W8 152.6(5)
W12 O26 W16 122.7(5)
P1 O29 W8 127.0(5)
P1 O29 W1 127.4(5)
W8 O29 W1 90.0(3)
W16 O30 W2 152.2(5)
P1 O32 W9 128.0(5)
P1 O32 W11 127.5(5)
W9 O32 W11 91.7(3)
W14 O33 W18 124.3(5)
P2 O35 W5 127.9(5)
P2 O35 W3 128.7(5)
W5 O35 W3 90.3(3)
W14 O36 W11 150.4(6)
P1 O38 W15 127.3(5)
P1 O38 W4 128.5(5)
W15 O38 W4 89.6(3)
W15 O39 W18 149.8(5)
W13 O40 W6 152.2(5)
W12 O41 W3 151.8(6)
W14 O42 W17 122.1(5)
W11 O43 W4 153.1(6)
W9 O44 W11 121.8(5)
W18 O46 W17 122.5(5)
W13 O47 W12 124.6(5)
W16 O48 W13 122.6(5)
W10 O54 W2 122.0(5)
W14 O58 W4 153.8(6)
W9 O59 Mn1 163.7(6)
Mn1 O8W H8WA 120.0
Mn1 O8W H8WB 120.0
H8WA O8W H8WB 120.0
C3 N4 C8 120.8(13)
C3 N4 Mn2 115.1(10)
C8 N4 Mn2 124.2(11)
C10 N3 C29 116.6(14)
C10 N3 Mn2 115.4(11)
C29 N3 Mn2 126.4(10)
C59 N2 C18 118.0(17)
C59 N2 Mn1 127.5(14)
C18 N2 Mn1 114.4(11)
C33 N6 C26 118.9(16)
C33 N6 Mn2 127.6(13)
C26 N6 Mn2 113.2(11)
N8 C1 C5 125.5(16)
N8 C1 H1 117.3
C5 C1 H1 117.3
Mn1 O9W H9WA 120.7
Mn1 O9W H9WB 119.3
H9WA O9W H9WB 120.0
C1 N8 C15 116.9(14)
C1 N8 Mn2 126.9(12)
C15 N8 Mn2 114.9(11)
C12 N9 C16 119.0(14)
C12 N9 Mn2 128.7(11)
C16 N9 Mn2 112.1(10)
C30 N10 C11 119.3(17)
C30 N10 Mn2 125.5(13)
C11 N10 Mn2 115.0(12)
C7 C2 C9 125.8(15)
C7 C2 C15 114.8(16)
C9 C2 C15 119.4(15)
N4 C3 C4 122.1(14)
N4 C3 C16 118.1(13)
C4 C3 C16 119.8(14)
C3 C4 C36 119.6(15)
C3 C4 C25 121.2(15)
C36 C4 C25 119.2(15)
C7 C5 C1 113.2(16)
C7 C5 H5 123.4
C1 C5 H5 123.4
C32 N14 C51 117.4(16)
C32 N14 Mn1 115.2(11)
C51 N14 Mn1 127.3(12)
C2 C7 C5 127.2(16)
C2 C7 H7 116.4
C5 C7 H7 116.4
N4 C8 C13 118.8(16)
N4 C8 H8 120.6
C13 C8 H8 120.6
C14 C9 C2 119.7(15)
C14 C9 H9 120.1
C2 C9 H9 120.1
N3 C10 C17 122.9(15)
N3 C10 C15 116.7(15)
C17 C10 C15 120.3(14)
N10 C11 C26 117.6(17)
N10 C11 C55 121.8(18)
C26 C11 C55 120.6(17)
N9 C12 C27 125.0(16)
N9 C12 H12 117.5
C27 C12 H12 117.5
C8 C13 C36 121.2(16)
C8 C13 H13 119.4
C36 C13 H13 119.4
C9 C14 C17 123.4(17)
C9 C14 H14 118.3
C17 C14 H14 118.3
N8 C15 C10 117.2(15)
N8 C15 C2 122.4(16)
C10 C15 C2 120.2(15)
N9 C16 C3 119.6(14)
N9 C16 C78 119.8(14)
C3 C16 C78 120.5(14)
C39 C17 C10 117.3(15)
C39 C17 C14 125.9(17)
C10 C17 C14 116.9(16)
N2 C18 C47 123.1(16)
N2 C18 C32 117.1(15)
C47 C18 C32 119.7(17)
C54 N11 C22 124.3(16)
C48 N12 C31 116.1(16)
N11 C22 C31 122.1(15)
N11 C22 C19 117.6(16)
C31 C22 C19 120.3(16)
C27 C23 C78 119.9(16)
C27 C23 H23 120.0
C78 C23 H23 120.0
C25 C24 C78 123.0(15)
C25 C24 H24 118.5
C78 C24 H24 118.5
C24 C25 C4 117.5(16)
C24 C25 H25 121.2
C4 C25 H25 121.2
N6 C26 C11 119.1(16)
N6 C26 C46 121.6(17)
C11 C26 C46 119.2(18)
C23 C27 C12 118.1(16)
C23 C27 H27 121.0
C12 C27 H27 121.0
C39 C28 C29 123.4(18)
C39 C28 H28 118.3
C29 C28 H28 118.3
C28 C29 N3 119.7(15)
C28 C29 H29 120.1
N3 C29 H29 120.1
N10 C30 C52 121(2)
N10 C30 H30 119.4
C52 C30 H30 119.4
N12 C31 C22 115.9(17)
N12 C31 C37 124.5(17)
C22 C31 C37 119.5(16)
N14 C32 C40 124.2(17)
N14 C32 C18 118.0(15)
C40 C32 C18 117.9(16)
N6 C33 C34 122(2)
N6 C33 H33 118.8
C34 C33 H33 118.8
C53 C34 C33 119(2)
C53 C34 H34 120.5
C33 C34 H34 120.5
C56 C35 C37 120.9(18)
C56 C35 H35 119.6
C37 C35 H35 119.6
C13 C36 C4 117.2(15)
C13 C36 H36 121.4
C4 C36 H36 121.4
C49 C37 C31 119.4(18)
C49 C37 C35 124.8(18)
C31 C37 C35 115.8(16)
C49 C38 C19 124.3(17)
C49 C38 H38 117.9
C19 C38 H38 117.9
C28 C39 C17 120.0(17)
C28 C39 H39 120.0
C17 C39 H39 120.0
C32 C40 C43 117.8(18)
C32 C40 C42 121.8(18)
C43 C40 C42 120.3(19)
C44 C41 C54 122(2)
C44 C41 H41 119.1
C54 C41 H41 119.1
C45 C42 C40 118.8(19)
C45 C42 H42 120.6
C40 C42 H42 120.6
C57 C43 C40 116(2)
C57 C43 H43 122.2
C40 C43 H43 122.2
C41 C44 C19 122.9(17)
C41 C44 H44 118.5
C19 C44 H44 118.5
C42 C45 C47 123.5(17)
C42 C45 H45 118.2
C47 C45 H45 118.2
C63 C46 C53 126.5(18)
C63 C46 C26 117.9(19)
C53 C46 C26 115.5(18)
C50 C47 C18 116.1(18)
C50 C47 C45 125.5(18)
C18 C47 C45 118.3(17)
N12 C48 C56 123.8(17)
N12 C48 H48 118.1
C56 C48 H48 118.1
C38 C49 C37 119.8(18)
C38 C49 H49 120.1
C37 C49 H49 120.1
C64 C50 C47 121(2)
C64 C50 H50 119.5
C47 C50 H50 119.5
N14 C51 C57 122(2)
N14 C51 H51 119.1
C57 C51 H51 119.1
C62 C52 C30 122(2)
C62 C52 H52 119.2
C30 C52 H52 119.2
C34 C53 C46 122.2(19)
C34 C53 H53 118.9
C46 C53 H53 118.9
N11 C54 C41 118(2)
N11 C54 H54 121.1
C41 C54 H54 121.1
C61 C55 C62 127(2)
C61 C55 C11 117(2)
C62 C55 C11 117(2)
C35 C56 C48 118.8(18)
C35 C56 H56 120.6
C48 C56 H56 120.6
C51 C57 C43 123(2)
C51 C57 H57 118.4
C43 C57 H57 118.4
Mn1 O10W H10A 119.9
Mn1 O10W H10B 120.1
H10A O10W H10B 120.0
N2 C59 C64 124(2)
N2 C59 H59 118.1
C64 C59 H59 118.1
H4WA O4W H4WB 120.0

loop_
_geom_bond_atom_site_label_1
_geom_bond_atom_site_label_2
_geom_bond_distance
O1W H1WA 0.8501
O1W H1WB 0.8501
O2W H2WA 0.8499
O2W H2WB 0.8499
O7W H7WA 0.8500
O7W H7WB 0.8500
O74 W7 1.887(9)
O74 W6 1.919(9)
C64 C50 1.34(3)
C64 C59 1.44(3)
C64 H64 0.9300
C61 C63 1.31(3)
C61 C55 1.41(3)
C61 H61 0.9300
C62 C52 1.34(3)
C62 C55 1.41(3)
C62 H62 0.9300
C63 C46 1.42(3)
C63 H63 0.9300
C19 C38 1.38(2)
C19 C44 1.43(2)
C19 C22 1.45(2)
W1 O49 1.700(10)
W1 O9 1.891(9)
W1 O3 1.891(9)
W1 O5 1.910(10)
W1 O4 1.936(9)
W1 O29 2.375(9)
W2 O24 1.707(10)
W2 O20 1.861(10)
W2 O15 1.891(9)
W2 O54 1.927(10)
W2 O30 1.954(9)
W2 O22 2.352(10)
W3 O56 1.692(10)
W3 O10 1.896(10)
W3 O17 1.905(10)
W3 O9 1.913(9)
W3 O41 1.918(9)
W3 O35 2.371(9)
W4 O28 1.706(10)
W4 O2 1.897(9)
W4 O16 1.906(10)
W4 O58 1.916(10)
W4 O43 1.918(10)
W4 O38 2.384(9)
W5 O25 1.703(10)
W5 O13 1.880(9)
W5 O15 1.905(9)
W5 O17 1.906(10)
W5 O12 1.956(9)
W5 O35 2.347(9)
W6 O34 1.695(10)
W6 O19 1.897(9)
W6 O8 1.904(10)
W6 O40 1.929(9)
W6 O21 2.417(9)
W7 O53 1.719(10)
W7 O14 1.895(9)
W7 O10 1.896(9)
W7 O18 1.914(10)
W7 O21 2.329(9)
W8 O31 1.696(10)
W8 O3 1.903(10)
W8 O13 1.917(9)
W8 O23 1.918(9)
W8 O6 1.925(9)
W8 O29 2.355(9)
W9 O59 1.708(10)
W9 O5 1.872(10)
W9 O68 1.881(10)
W9 O14 1.897(9)
W9 O44 1.914(10)
W9 O32 2.306(9)
W10 O51 1.694(10)
W10 O8 1.892(10)
W10 O7 1.903(9)
W10 O2 1.904(9)
W10 O54 1.914(10)
W10 O22 2.393(9)
W11 O45 1.699(10)
W11 O43 1.859(10)
W11 O19 1.898(9)
W11 O44 1.922(10)
W11 O36 1.931(9)
W11 O32 2.368(9)
W12 O60 1.723(11)
W12 O41 1.904(9)
W12 O18 1.909(10)
W12 O26 1.919(11)
W12 O47 1.931(10)
W12 O11 2.404(9)
W13 O50 1.680(9)
W13 O40 1.884(9)
W13 O47 1.909(11)
W13 O7 1.925(9)
W13 O48 1.952(11)
W13 O11 2.390(9)
W14 O57 1.693(10)
W14 O33 1.889(10)
W14 O36 1.899(10)
W14 O58 1.906(10)
W14 O42 1.925(9)
W14 O1 2.373(9)
W15 O55 1.686(10)
W15 O23 1.870(10)
W15 O39 1.890(9)
W15 O16 1.906(10)
W15 O20 1.938(10)
W15 O38 2.369(10)
W16 O63 1.731(10)
W16 O12 1.875(9)
W16 O30 1.882(10)
W16 O48 1.898(10)
W16 O26 1.946(11)
W16 O11 2.332(9)
W17 O52 1.702(10)
W17 O4 1.886(9)
W17 O46 1.921(10)
W17 O42 1.936(9)
W17 O68 1.944(10)
W17 O1 2.377(10)
W18 O62 1.692(10)
W18 O6 1.903(9)
W18 O46 1.913(10)
W18 O39 1.932(10)
W18 O33 1.941(10)
W18 O1 2.395(9)
P2 O21 1.516(10)
P2 O22 1.517(10)
P2 O35 1.533(9)
P2 O11 1.591(9)
P1 O38 1.522(10)
P1 O32 1.538(10)
P1 O29 1.542(9)
P1 O1 1.583(9)
Mn2 N10 2.235(15)
Mn2 N6 2.236(14)
Mn2 N3 2.236(15)
Mn2 N8 2.254(13)
Mn2 N4 2.260(11)
Mn2 N9 2.268(13)
Mn1 O9W 2.090(13)
Mn1 O59 2.148(11)
Mn1 O10W 2.151(15)
Mn1 N14 2.209(14)
Mn1 N2 2.222(14)
Mn1 O8W 2.237(12)
C78 C16 1.42(2)
C78 C24 1.42(2)
C78 C23 1.43(2)
O8W H8WA 0.8500
O8W H8WB 0.8500
N4 C3 1.334(18)
N4 C8 1.368(19)
N3 C10 1.379(19)
N3 C29 1.39(2)
N2 C59 1.29(2)
N2 C18 1.36(2)
N6 C33 1.33(2)
N6 C26 1.39(2)
C1 N8 1.348(19)
C1 C5 1.39(2)
C1 H1 0.9300
O9W H9WA 0.8500
O9W H9WB 0.8501
N8 C15 1.38(2)
N9 C12 1.303(18)
N9 C16 1.383(19)
N10 C30 1.31(2)
N10 C11 1.37(2)
C2 C7 1.36(2)
C2 C9 1.39(2)
C2 C15 1.41(2)
C3 C4 1.365(19)
C3 C16 1.41(2)
C4 C36 1.41(2)
C4 C25 1.45(2)
C5 C7 1.37(2)
C5 H5 0.9300
N14 C32 1.34(2)
N14 C51 1.36(2)
C7 H7 0.9300
C8 C13 1.39(2)
C8 H8 0.9300
C9 C14 1.34(2)
C9 H9 0.9300
C10 C17 1.40(2)
C10 C15 1.41(2)
C11 C26 1.40(2)
C11 C55 1.44(2)
C12 C27 1.39(2)
C12 H12 0.9300
C13 C36 1.40(2)
C13 H13 0.9300
C14 C17 1.43(2)
C14 H14 0.9300
C17 C39 1.39(2)
C18 C47 1.42(2)
C18 C32 1.46(2)
N11 C54 1.35(2)
N11 C22 1.37(2)
N12 C48 1.35(2)
N12 C31 1.39(2)
C22 C31 1.40(2)
C23 C27 1.35(2)
C23 H23 0.9300
C24 C25 1.36(2)
C24 H24 0.9300
C25 H25 0.9300
C26 C46 1.44(2)
C27 H27 0.9300
C28 C39 1.31(2)
C28 C29 1.37(2)
C28 H28 0.9300
C29 H29 0.9300
C30 C52 1.40(3)
C30 H30 0.9300
C31 C37 1.42(2)
C32 C40 1.41(2)
C33 C34 1.42(3)
C33 H33 0.9300
C34 C53 1.34(3)
C34 H34 0.9300
C35 C56 1.35(3)
C35 C37 1.44(2)
C35 H35 0.9300
C36 H36 0.9300
C37 C49 1.41(2)
C38 C49 1.35(2)
C38 H38 0.9300
C39 H39 0.9300
C40 C43 1.43(3)
C40 C42 1.46(2)
C41 C44 1.31(3)
C41 C54 1.38(3)
C41 H41 0.9300
C42 C45 1.31(2)
C42 H42 0.9300
C43 C57 1.39(3)
C43 H43 0.9300
C44 H44 0.9300
C45 C47 1.46(2)
C45 H45 0.9300
C46 C53 1.43(3)
C47 C50 1.40(3)
C48 C56 1.43(3)
C48 H48 0.9300
C49 H49 0.9300
C50 H50 0.9300
C51 C57 1.36(3)
C51 H51 0.9300
C52 H52 0.9300
C53 H53 0.9300
C54 H54 0.9300
C56 H56 0.9300
C57 H57 0.9300
O10W H10A 0.8499
O10W H10B 0.8501
C59 H59 0.9300
O4W H4WA 0.8500
O4W H4WB 0.8501

loop_
_geom_hbond_atom_site_label_D
_geom_hbond_atom_site_label_H
_geom_hbond_atom_site_label_A
_geom_hbond_distance_DH
_geom_hbond_distance_HA
_geom_hbond_distance_DA
_geom_hbond_angle_DHA
_geom_hbond_site_symmetry_A
O7W H7WA O24 0.85 2.41 2.88(2) 115.4 4_565
O7W H7WB O9W 0.85 2.21 2.69(2) 115.3 .
